data_4103642
loop_
_publ_author_name
'K. Cory MacLeod'
'Julia L. Conway'
'Brian O. Patrick'
'Kevin M. Smith'

_publ_section_title
;
 Exploring Chromium(III)-Alkyl Bond Homolysis with CpCr[(ArNCMe)2CH](R)
 Complexes
;
_journal_name_full 'Journal of the American Chemical Society'
_journal_page_first 17325
_journal_page_last 17334
_journal_paper_doi 10.1021/ja1083392
_journal_volume 132
_journal_year 2010
_chemical_formula_sum 'C33 H37 Cr N2'
_chemical_formula_weight 513.65
_chemical_name_systematic
;
 ?
;
_space_group_IT_number 14
_symmetry_cell_setting monoclinic
_symmetry_space_group_name_Hall '-P 2ybc'
_symmetry_space_group_name_H-M 'P 1 21/c 1'
_atom_sites_solution_hydrogens geom
_atom_sites_solution_primary direct
_atom_sites_solution_secondary difmap
_audit_creation_method SHELXL-97
_cell_angle_alpha 90.00
_cell_angle_beta 95.328(2)
_cell_angle_gamma 90.00
_cell_formula_units_Z 4
_cell_length_a 10.1851(3)
_cell_length_b 15.6890(5)
_cell_length_c 17.1502(5)
_cell_measurement_reflns_used 5421
_cell_measurement_temperature 173(2)
_cell_measurement_theta_max 27.82
_cell_measurement_theta_min 2.39
_cell_volume 2728.66(14)
_computing_structure_refinement 'SHELXL-97 (Sheldrick, 1997)'
_diffrn_ambient_temperature 173(2)
_diffrn_measured_fraction_theta_full 0.998
_diffrn_measured_fraction_theta_max 0.998
_diffrn_measurement_device_type 'Bruker X8 APEX'
_diffrn_measurement_method 'area detector'
_diffrn_radiation_monochromator graphite
_diffrn_radiation_source 'fine-focus sealed tube'
_diffrn_radiation_type MoK\a
_diffrn_radiation_wavelength 0.71073
_diffrn_reflns_av_R_equivalents 0.0275
_diffrn_reflns_av_sigmaI/netI 0.0224
_diffrn_reflns_limit_h_max 13
_diffrn_reflns_limit_h_min -13
_diffrn_reflns_limit_k_max 18
_diffrn_reflns_limit_k_min -20
_diffrn_reflns_limit_l_max 21
_diffrn_reflns_limit_l_min -22
_diffrn_reflns_number 30152
_diffrn_reflns_theta_full 27.82
_diffrn_reflns_theta_max 27.82
_diffrn_reflns_theta_min 1.76
_exptl_absorpt_coefficient_mu 0.443
_exptl_absorpt_correction_T_max 0.915
_exptl_absorpt_correction_T_min 0.837
_exptl_absorpt_correction_type multi-scan
_exptl_crystal_colour black
_exptl_crystal_density_diffrn 1.250
_exptl_crystal_density_method 'not measured'
_exptl_crystal_description prism
_exptl_crystal_F_000 1092
_exptl_crystal_size_max 0.40
_exptl_crystal_size_mid 0.40
_exptl_crystal_size_min 0.20
_refine_diff_density_max 0.297
_refine_diff_density_min -0.373
_refine_diff_density_rms 0.049
_refine_ls_extinction_method none
_refine_ls_goodness_of_fit_ref 1.023
_refine_ls_hydrogen_treatment constr
_refine_ls_matrix_type full
_refine_ls_number_parameters 327
_refine_ls_number_reflns 6472
_refine_ls_number_restraints 0
_refine_ls_restrained_S_all 1.023
_refine_ls_R_factor_all 0.0455
_refine_ls_R_factor_gt 0.0355
_refine_ls_shift/su_max 0.001
_refine_ls_shift/su_mean 0.000
_refine_ls_structure_factor_coef Fsqd
_refine_ls_weighting_details 'calc w=1/[\s^2^(Fo^2^)+(0.0510P)^2^+1.2885P] where P=(Fo^2^+2Fc^2^)/3'
_refine_ls_weighting_scheme calc
_refine_ls_wR_factor_gt 0.0942
_refine_ls_wR_factor_ref 0.1014
_reflns_number_gt 5366
_reflns_number_total 6472
_reflns_threshold_expression >2sigma(I)
_cod_data_source_file ja1083392_si_002_15.cif
_cod_data_source_block 10_Xyl_CH2Ph
_cod_original_sg_symbol_H-M 'P 21/c'
_cod_database_code 4103642

loop_
_symmetry_equiv_pos_as_xyz
'x, y, z'
'-x, y+1/2, -z+1/2'
'-x, -y, -z'
'x, -y-1/2, z-1/2'

loop_
_atom_site_label
_atom_site_type_symbol
_atom_site_fract_x
_atom_site_fract_y
_atom_site_fract_z
_atom_site_U_iso_or_equiv
_atom_site_adp_type
_atom_site_occupancy
_atom_site_symmetry_multiplicity
_atom_site_calc_flag
_atom_site_refinement_flags
C1 C 0.31251(17) 0.25613(10) 0.53287(8) 0.0301(3) Uani 1 1 d .
C2 C 0.42385(19) 0.30574(10) 0.52102(9) 0.0342(4) Uani 1 1 d .
C3 C 0.4057(2) 0.39116(11) 0.49943(10) 0.0412(4) Uani 1 1 d .
H3 H 0.4803 0.4255 0.4921 0.049 Uiso 1 1 calc R
C4 C 0.2814(2) 0.42638(11) 0.48859(10) 0.0466(5) Uani 1 1 d .
H4 H 0.2709 0.4848 0.4748 0.056 Uiso 1 1 calc R
C5 C 0.1716(2) 0.37633(12) 0.49780(10) 0.0437(4) Uani 1 1 d .
H5 H 0.0861 0.4007 0.4892 0.052 Uiso 1 1 calc R
C6 C 0.18463(19) 0.29056(11) 0.51953(9) 0.0364(4) Uani 1 1 d .
C7 C 0.5609(2) 0.26938(13) 0.52917(12) 0.0468(5) Uani 1 1 d .
H7A H 0.5574 0.2093 0.5445 0.070 Uiso 0.50 1 calc PR
H7B H 0.6155 0.3011 0.5693 0.070 Uiso 0.50 1 calc PR
H7C H 0.5993 0.2740 0.4790 0.070 Uiso 0.50 1 calc PR
H7D H 0.6241 0.3137 0.5174 0.070 Uiso 0.50 1 calc PR
H7E H 0.5660 0.2218 0.4925 0.070 Uiso 0.50 1 calc PR
H7F H 0.5822 0.2490 0.5829 0.070 Uiso 0.50 1 calc PR
C8 C 0.0652(2) 0.23639(14) 0.52838(12) 0.0476(5) Uani 1 1 d .
H8A H -0.0142 0.2719 0.5215 0.071 Uiso 1 1 calc R
H8B H 0.0723 0.2108 0.5807 0.071 Uiso 1 1 calc R
H8C H 0.0597 0.1912 0.4887 0.071 Uiso 1 1 calc R
C9 C 0.3386(2) 0.12696(12) 0.42377(10) 0.0406(4) Uani 1 1 d .
H9A H 0.3427 0.1889 0.4167 0.061 Uiso 0.50 1 calc PR
H9B H 0.2596 0.1045 0.3937 0.061 Uiso 0.50 1 calc PR
H9C H 0.4172 0.1005 0.4053 0.061 Uiso 0.50 1 calc PR
H9D H 0.3370 0.0738 0.3938 0.061 Uiso 0.50 1 calc PR
H9E H 0.4201 0.1581 0.4168 0.061 Uiso 0.50 1 calc PR
H9F H 0.2625 0.1621 0.4051 0.061 Uiso 0.50 1 calc PR
C10 C 0.33267(16) 0.10681(10) 0.50982(9) 0.0286(3) Uani 1 1 d .
C11 C 0.32655(16) 0.02025(10) 0.52982(9) 0.0287(3) Uani 1 1 d .
H11 H 0.3582 -0.0192 0.4939 0.034 Uiso 1 1 calc R
C12 C 0.27878(15) -0.01432(10) 0.59700(9) 0.0270(3) Uani 1 1 d .
C13 C 0.24180(19) -0.10788(11) 0.59357(11) 0.0377(4) Uani 1 1 d .
H13A H 0.2100 -0.1250 0.6434 0.057 Uiso 0.50 1 calc PR
H13B H 0.3194 -0.1419 0.5840 0.057 Uiso 0.50 1 calc PR
H13C H 0.1722 -0.1172 0.5510 0.057 Uiso 0.50 1 calc PR
H13D H 0.2577 -0.1311 0.5422 0.057 Uiso 0.50 1 calc PR
H13E H 0.1483 -0.1142 0.6016 0.057 Uiso 0.50 1 calc PR
H13F H 0.2955 -0.1389 0.6346 0.057 Uiso 0.50 1 calc PR
C14 C 0.17497(16) -0.00656(9) 0.71501(9) 0.0272(3) Uani 1 1 d .
C15 C 0.03741(17) -0.00394(11) 0.69659(10) 0.0331(3) Uani 1 1 d .
C16 C -0.04422(19) -0.03893(12) 0.74936(11) 0.0419(4) Uani 1 1 d .
H16 H -0.1372 -0.0374 0.7374 0.050 Uiso 1 1 calc R
C17 C 0.0079(2) -0.07572(13) 0.81867(11) 0.0452(5) Uani 1 1 d .
H17 H -0.0489 -0.0986 0.8543 0.054 Uiso 1 1 calc R
C18 C 0.1433(2) -0.07900(11) 0.83578(10) 0.0396(4) Uani 1 1 d .
H18 H 0.1787 -0.1047 0.8833 0.047 Uiso 1 1 calc R
C19 C 0.22928(17) -0.04514(10) 0.78449(10) 0.0320(3) Uani 1 1 d .
C20 C -0.02400(18) 0.03539(14) 0.62161(12) 0.0452(4) Uani 1 1 d .
H20A H 0.0456 0.0570 0.5911 0.068 Uiso 0.50 1 calc PR
H20B H -0.0817 0.0825 0.6340 0.068 Uiso 0.50 1 calc PR
H20C H -0.0758 -0.0078 0.5910 0.068 Uiso 0.50 1 calc PR
H20D H -0.1202 0.0309 0.6197 0.068 Uiso 0.50 1 calc PR
H20E H 0.0071 0.0053 0.5768 0.068 Uiso 0.50 1 calc PR
H20F H 0.0012 0.0956 0.6197 0.068 Uiso 0.50 1 calc PR
C21 C 0.37612(18) -0.05069(12) 0.80411(11) 0.0405(4) Uani 1 1 d .
H21A H 0.3953 -0.0873 0.8501 0.061 Uiso 1 1 calc R
H21B H 0.4117 0.0065 0.8155 0.061 Uiso 1 1 calc R
H21C H 0.4170 -0.0748 0.7595 0.061 Uiso 1 1 calc R
C22 C 0.20542(18) 0.23708(12) 0.73549(11) 0.0397(4) Uani 1 1 d .
H22 H 0.1163 0.2437 0.7146 0.048 Uiso 1 1 calc R
C23 C 0.2534(2) 0.17721(11) 0.79219(10) 0.0417(4) Uani 1 1 d .
H23 H 0.2018 0.1367 0.8170 0.050 Uiso 1 1 calc R
C24 C 0.3898(2) 0.18755(11) 0.80575(9) 0.0382(4) Uani 1 1 d .
H24 H 0.4472 0.1548 0.8408 0.046 Uiso 1 1 calc R
C25 C 0.42720(18) 0.25472(11) 0.75852(10) 0.0360(4) Uani 1 1 d .
H25 H 0.5143 0.2756 0.7563 0.043 Uiso 1 1 calc R
C26 C 0.31416(19) 0.28552(10) 0.71539(10) 0.0360(4) Uani 1 1 d .
H26 H 0.3109 0.3312 0.6788 0.043 Uiso 1 1 calc R
C27 C 0.54554(15) 0.09209(10) 0.67866(9) 0.0295(3) Uani 1 1 d .
H27A H 0.5362 0.0297 0.6852 0.035 Uiso 1 1 calc R
H27B H 0.5731 0.1013 0.6255 0.035 Uiso 1 1 calc R
C28 C 0.65741(15) 0.11977(11) 0.73507(10) 0.0302(3) Uani 1 1 d .
C29 C 0.68600(18) 0.07971(13) 0.80824(11) 0.0408(4) Uani 1 1 d .
H29 H 0.6331 0.0333 0.8222 0.049 Uiso 1 1 calc R
C30 C 0.7905(2) 0.10703(15) 0.86044(12) 0.0507(5) Uani 1 1 d .
H30 H 0.8080 0.0785 0.9091 0.061 Uiso 1 1 calc R
C31 C 0.86890(19) 0.17478(14) 0.84272(12) 0.0476(5) Uani 1 1 d .
H31 H 0.9396 0.1931 0.8788 0.057 Uiso 1 1 calc R
C32 C 0.84287(18) 0.21528(13) 0.77196(12) 0.0439(4) Uani 1 1 d .
H32 H 0.8956 0.2623 0.7591 0.053 Uiso 1 1 calc R
C33 C 0.74003(17) 0.18796(12) 0.71908(11) 0.0375(4) Uani 1 1 d .
H33 H 0.7250 0.2165 0.6702 0.045 Uiso 1 1 calc R
N1 N 0.32778(13) 0.16977(8) 0.56183(7) 0.0264(3) Uani 1 1 d .
N2 N 0.26004(12) 0.03109(8) 0.66107(7) 0.0250(3) Uani 1 1 d .
Cr1 Cr 0.35156(2) 0.146229(14) 0.679913(13) 0.02161(8) Uani 1 1 d .

loop_
_atom_site_aniso_label
_atom_site_aniso_U_11
_atom_site_aniso_U_22
_atom_site_aniso_U_33
_atom_site_aniso_U_23
_atom_site_aniso_U_13
_atom_site_aniso_U_12
C1 0.0500(10) 0.0235(7) 0.0164(7) -0.0006(5) 0.0010(6) 0.0007(7)
C2 0.0567(11) 0.0266(8) 0.0193(7) -0.0020(6) 0.0028(7) -0.0058(7)
C3 0.0732(13) 0.0254(8) 0.0249(8) -0.0013(6) 0.0039(8) -0.0088(8)
C4 0.0884(15) 0.0239(8) 0.0271(9) 0.0004(7) 0.0032(9) 0.0041(9)
C5 0.0668(13) 0.0365(9) 0.0271(9) 0.0019(7) 0.0002(8) 0.0147(9)
C6 0.0534(10) 0.0334(9) 0.0220(8) 0.0006(6) 0.0002(7) 0.0049(7)
C7 0.0531(11) 0.0368(10) 0.0498(11) 0.0055(8) 0.0017(9) -0.0089(8)
C8 0.0474(11) 0.0492(11) 0.0445(11) 0.0088(9) -0.0050(8) 0.0060(9)
C9 0.0685(13) 0.0335(9) 0.0202(8) -0.0027(6) 0.0067(8) -0.0068(8)
C10 0.0364(8) 0.0283(8) 0.0213(7) -0.0007(6) 0.0034(6) -0.0029(6)
C11 0.0389(8) 0.0245(7) 0.0234(7) -0.0046(6) 0.0065(6) -0.0010(6)
C12 0.0313(7) 0.0227(7) 0.0272(7) -0.0015(6) 0.0040(6) 0.0000(6)
C13 0.0536(11) 0.0239(8) 0.0373(9) -0.0047(7) 0.0127(8) -0.0052(7)
C14 0.0348(8) 0.0221(7) 0.0256(7) -0.0027(6) 0.0072(6) -0.0041(6)
C15 0.0356(8) 0.0303(8) 0.0343(8) -0.0049(7) 0.0080(7) -0.0039(6)
C16 0.0374(9) 0.0450(10) 0.0450(10) -0.0082(8) 0.0133(8) -0.0092(8)
C17 0.0550(11) 0.0450(11) 0.0387(10) -0.0053(8) 0.0215(8) -0.0187(9)
C18 0.0588(11) 0.0325(9) 0.0282(8) 0.0014(7) 0.0087(8) -0.0114(8)
C19 0.0433(9) 0.0246(7) 0.0288(8) -0.0012(6) 0.0064(7) -0.0057(6)
C20 0.0340(9) 0.0530(12) 0.0480(11) 0.0049(9) 0.0006(8) -0.0022(8)
C21 0.0466(10) 0.0365(9) 0.0376(9) 0.0115(7) 0.0002(8) 0.0003(8)
C22 0.0342(9) 0.0438(10) 0.0411(10) -0.0161(8) 0.0041(7) 0.0095(7)
C23 0.0654(12) 0.0305(8) 0.0333(9) -0.0072(7) 0.0270(8) -0.0052(8)
C24 0.0577(11) 0.0353(9) 0.0209(8) -0.0066(6) -0.0009(7) 0.0155(8)
C25 0.0373(9) 0.0351(9) 0.0365(9) -0.0178(7) 0.0076(7) -0.0028(7)
C26 0.0606(11) 0.0227(8) 0.0256(8) -0.0020(6) 0.0090(7) 0.0065(7)
C27 0.0301(8) 0.0289(8) 0.0299(8) -0.0044(6) 0.0051(6) 0.0026(6)
C28 0.0275(7) 0.0313(8) 0.0323(8) -0.0024(6) 0.0050(6) 0.0065(6)
C29 0.0371(9) 0.0440(10) 0.0404(10) 0.0058(8) -0.0005(7) 0.0037(8)
C30 0.0485(11) 0.0621(13) 0.0392(10) 0.0066(9) -0.0077(8) 0.0068(10)
C31 0.0375(10) 0.0546(12) 0.0481(11) -0.0094(9) -0.0096(8) 0.0044(9)
C32 0.0329(9) 0.0406(10) 0.0576(12) -0.0025(9) 0.0002(8) -0.0021(7)
C33 0.0316(8) 0.0404(10) 0.0404(9) 0.0044(8) 0.0027(7) 0.0010(7)
N1 0.0368(7) 0.0229(6) 0.0198(6) 0.0002(5) 0.0035(5) -0.0014(5)
N2 0.0292(6) 0.0230(6) 0.0230(6) 0.0007(5) 0.0043(5) -0.0010(5)
Cr1 0.02721(13) 0.01984(12) 0.01808(12) -0.00106(8) 0.00369(9) 0.00070(9)

loop_
_atom_type_symbol
_atom_type_description
_atom_type_scat_dispersion_real
_atom_type_scat_dispersion_imag
_atom_type_scat_source
C C 0.0033 0.0016 'International Tables Vol C Tables 4.2.6.8 and 6.1.1.4'
H H 0.0000 0.0000 'International Tables Vol C Tables 4.2.6.8 and 6.1.1.4'
N N 0.0061 0.0033 'International Tables Vol C Tables 4.2.6.8 and 6.1.1.4'
Cr Cr 0.3209 0.6236 'International Tables Vol C Tables 4.2.6.8 and 6.1.1.4'

loop_
_geom_angle_atom_site_label_1
_geom_angle_atom_site_label_2
_geom_angle_atom_site_label_3
_geom_angle
C2 C1 C6 120.68(15)
C2 C1 N1 120.39(15)
C6 C1 N1 118.89(15)
C3 C2 C1 118.71(17)
C3 C2 C7 119.17(17)
C1 C2 C7 122.10(15)
C4 C3 C2 121.16(18)
C4 C3 H3 119.4
C2 C3 H3 119.4
C3 C4 C5 119.86(17)
C3 C4 H4 120.1
C5 C4 H4 120.1
C4 C5 C6 121.12(19)
C4 C5 H5 119.4
C6 C5 H5 119.4
C5 C6 C1 118.39(17)
C5 C6 C8 120.86(18)
C1 C6 C8 120.75(16)
C2 C7 H7A 109.5
C2 C7 H7B 109.5
H7A C7 H7B 109.5
C2 C7 H7C 109.5
H7A C7 H7C 109.5
H7B C7 H7C 109.5
C2 C7 H7D 109.5
H7A C7 H7D 141.1
H7B C7 H7D 56.3
H7C C7 H7D 56.3
C2 C7 H7E 109.5
H7A C7 H7E 56.3
H7B C7 H7E 141.1
H7C C7 H7E 56.3
H7D C7 H7E 109.5
C2 C7 H7F 109.5
H7A C7 H7F 56.3
H7B C7 H7F 56.3
H7C C7 H7F 141.1
H7D C7 H7F 109.5
H7E C7 H7F 109.5
C6 C8 H8A 109.5
C6 C8 H8B 109.5
H8A C8 H8B 109.5
C6 C8 H8C 109.5
H8A C8 H8C 109.5
H8B C8 H8C 109.5
C10 C9 H9A 109.5
C10 C9 H9B 109.5
H9A C9 H9B 109.5
C10 C9 H9C 109.5
H9A C9 H9C 109.5
H9B C9 H9C 109.5
C10 C9 H9D 109.5
H9A C9 H9D 141.1
H9B C9 H9D 56.3
H9C C9 H9D 56.3
C10 C9 H9E 109.5
H9A C9 H9E 56.3
H9B C9 H9E 141.1
H9C C9 H9E 56.3
H9D C9 H9E 109.5
C10 C9 H9F 109.5
H9A C9 H9F 56.3
H9B C9 H9F 56.3
H9C C9 H9F 141.1
H9D C9 H9F 109.5
H9E C9 H9F 109.5
N1 C10 C11 123.18(14)
N1 C10 C9 120.24(14)
C11 C10 C9 116.52(14)
C12 C11 C10 127.04(14)
C12 C11 H11 116.5
C10 C11 H11 116.5
N2 C12 C11 123.79(14)
N2 C12 C13 119.59(14)
C11 C12 C13 116.57(14)
C12 C13 H13A 109.5
C12 C13 H13B 109.5
H13A C13 H13B 109.5
C12 C13 H13C 109.5
H13A C13 H13C 109.5
H13B C13 H13C 109.5
C12 C13 H13D 109.5
H13A C13 H13D 141.1
H13B C13 H13D 56.3
H13C C13 H13D 56.3
C12 C13 H13E 109.5
H13A C13 H13E 56.3
H13B C13 H13E 141.1
H13C C13 H13E 56.3
H13D C13 H13E 109.5
C12 C13 H13F 109.5
H13A C13 H13F 56.3
H13B C13 H13F 56.3
H13C C13 H13F 141.1
H13D C13 H13F 109.5
H13E C13 H13F 109.5
C19 C14 C15 120.58(15)
C19 C14 N2 120.36(14)
C15 C14 N2 119.07(14)
C16 C15 C14 118.87(16)
C16 C15 C20 119.24(16)
C14 C15 C20 121.90(15)
C17 C16 C15 121.15(17)
C17 C16 H16 119.4
C15 C16 H16 119.4
C16 C17 C18 119.56(16)
C16 C17 H17 120.2
C18 C17 H17 120.2
C17 C18 C19 121.40(17)
C17 C18 H18 119.3
C19 C18 H18 119.3
C18 C19 C14 118.43(16)
C18 C19 C21 120.24(16)
C14 C19 C21 121.33(15)
C15 C20 H20A 109.5
C15 C20 H20B 109.5
H20A C20 H20B 109.5
C15 C20 H20C 109.5
H20A C20 H20C 109.5
H20B C20 H20C 109.5
C15 C20 H20D 109.5
H20A C20 H20D 141.1
H20B C20 H20D 56.3
H20C C20 H20D 56.3
C15 C20 H20E 109.5
H20A C20 H20E 56.3
H20B C20 H20E 141.1
H20C C20 H20E 56.3
H20D C20 H20E 109.5
C15 C20 H20F 109.5
H20A C20 H20F 56.3
H20B C20 H20F 56.3
H20C C20 H20F 141.1
H20D C20 H20F 109.5
H20E C20 H20F 109.5
C19 C21 H21A 109.5
C19 C21 H21B 109.5
H21A C21 H21B 109.5
C19 C21 H21C 109.5
H21A C21 H21C 109.5
H21B C21 H21C 109.5
C23 C22 C26 107.36(16)
C23 C22 Cr1 71.34(10)
C26 C22 Cr1 71.56(9)
C23 C22 H22 126.3
C26 C22 H22 126.3
Cr1 C22 H22 122.5
C24 C23 C22 108.29(16)
C24 C23 Cr1 70.19(9)
C22 C23 Cr1 73.30(10)
C24 C23 H23 125.9
C22 C23 H23 125.9
Cr1 C23 H23 122.3
C23 C24 C25 108.08(16)
C23 C24 Cr1 74.11(10)
C25 C24 Cr1 72.25(9)
C23 C24 H24 126.0
C25 C24 H24 126.0
Cr1 C24 H24 119.5
C26 C25 C24 108.13(16)
C26 C25 Cr1 74.11(10)
C24 C25 Cr1 71.53(9)
C26 C25 H25 125.9
C24 C25 H25 125.9
Cr1 C25 H25 120.2
C25 C26 C22 108.14(16)
C25 C26 Cr1 70.36(9)
C22 C26 Cr1 72.98(9)
C25 C26 H26 125.9
C22 C26 H26 125.9
Cr1 C26 H26 122.4
C28 C27 Cr1 121.73(11)
C28 C27 H27A 106.9
Cr1 C27 H27A 106.9
C28 C27 H27B 106.9
Cr1 C27 H27B 106.9
H27A C27 H27B 106.7
C33 C28 C29 115.84(16)
C33 C28 C27 122.11(15)
C29 C28 C27 122.05(16)
C30 C29 C28 121.15(19)
C30 C29 H29 119.4
C28 C29 H29 119.4
C31 C30 C29 121.24(19)
C31 C30 H30 119.4
C29 C30 H30 119.4
C32 C31 C30 118.85(18)
C32 C31 H31 120.6
C30 C31 H31 120.6
C31 C32 C33 120.42(19)
C31 C32 H32 119.8
C33 C32 H32 119.8
C32 C33 C28 122.50(17)
C32 C33 H33 118.8
C28 C33 H33 118.8
C10 N1 C1 118.23(12)
C10 N1 Cr1 121.22(10)
C1 N1 Cr1 120.45(9)
C12 N2 C14 116.49(12)
C12 N2 Cr1 120.16(10)
C14 N2 Cr1 123.33(9)
N2 Cr1 N1 89.58(5)
N2 Cr1 C27 93.16(6)
N1 Cr1 C27 94.91(6)
N2 Cr1 C24 116.19(6)
N1 Cr1 C24 152.68(6)
C27 Cr1 C24 92.63(6)
N2 Cr1 C25 152.15(6)
N1 Cr1 C25 117.10(6)
C27 Cr1 C25 92.34(6)
C24 Cr1 C25 36.22(7)
N2 Cr1 C23 95.26(6)
N1 Cr1 C23 140.10(7)
C27 Cr1 C23 124.20(7)
C24 Cr1 C23 35.69(7)
C25 Cr1 C23 59.54(7)
N2 Cr1 C26 142.53(6)
N1 Cr1 C26 94.73(6)
C27 Cr1 C26 123.37(7)
C24 Cr1 C26 59.56(6)
C25 Cr1 C26 35.54(6)
C23 Cr1 C26 59.00(6)
N2 Cr1 C22 107.83(6)
N1 Cr1 C22 105.82(6)
C27 Cr1 C22 150.24(6)
C24 Cr1 C22 59.45(6)
C25 Cr1 C22 59.37(6)
C23 Cr1 C22 35.36(7)
C26 Cr1 C22 35.45(7)

loop_
_geom_bond_atom_site_label_1
_geom_bond_atom_site_label_2
_geom_bond_distance
C1 C2 1.406(2)
C1 C6 1.409(2)
C1 N1 1.4465(19)
C2 C3 1.398(2)
C2 C7 1.503(3)
C3 C4 1.378(3)
C3 H3 0.9500
C4 C5 1.388(3)
C4 H4 0.9500
C5 C6 1.399(2)
C5 H5 0.9500
C6 C8 1.503(3)
C7 H7A 0.9800
C7 H7B 0.9800
C7 H7C 0.9800
C7 H7D 0.9800
C7 H7E 0.9800
C7 H7F 0.9800
C8 H8A 0.9800
C8 H8B 0.9800
C8 H8C 0.9800
C9 C10 1.516(2)
C9 H9A 0.9800
C9 H9B 0.9800
C9 H9C 0.9800
C9 H9D 0.9800
C9 H9E 0.9800
C9 H9F 0.9800
C10 N1 1.335(2)
C10 C11 1.403(2)
C11 C12 1.401(2)
C11 H11 0.9500
C12 N2 1.3381(19)
C12 C13 1.515(2)
C13 H13A 0.9800
C13 H13B 0.9800
C13 H13C 0.9800
C13 H13D 0.9800
C13 H13E 0.9800
C13 H13F 0.9800
C14 C19 1.403(2)
C14 C15 1.408(2)
C14 N2 1.4506(19)
C15 C16 1.397(2)
C15 C20 1.509(3)
C16 C17 1.382(3)
C16 H16 0.9500
C17 C18 1.384(3)
C17 H17 0.9500
C18 C19 1.402(2)
C18 H18 0.9500
C19 C21 1.505(2)
C20 H20A 0.9800
C20 H20B 0.9800
C20 H20C 0.9800
C20 H20D 0.9800
C20 H20E 0.9800
C20 H20F 0.9800
C21 H21A 0.9800
C21 H21B 0.9800
C21 H21C 0.9800
C22 C23 1.406(3)
C22 C26 1.412(3)
C22 Cr1 2.3279(16)
C22 H22 0.9500
C23 C24 1.397(3)
C23 Cr1 2.3026(16)
C23 H23 0.9500
C24 C25 1.403(3)
C24 Cr1 2.2523(16)
C24 H24 0.9500
C25 C26 1.396(3)
C25 Cr1 2.2616(16)
C25 H25 0.9500
C26 Cr1 2.3096(16)
C26 H26 0.9500
C27 C28 1.489(2)
C27 Cr1 2.1526(15)
C27 H27A 0.9900
C27 H27B 0.9900
C28 C33 1.404(2)
C28 C29 1.409(2)
C29 C30 1.393(3)
C29 H29 0.9500
C30 C31 1.381(3)
C30 H30 0.9500
C31 C32 1.374(3)
C31 H31 0.9500
C32 C33 1.388(3)
C32 H32 0.9500
C33 H33 0.9500
N1 Cr1 2.0506(12)
N2 Cr1 2.0447(13)

loop_
_geom_torsion_atom_site_label_1
_geom_torsion_atom_site_label_2
_geom_torsion_atom_site_label_3
_geom_torsion_atom_site_label_4
_geom_torsion
C6 C1 C2 C3 3.1(2)
N1 C1 C2 C3 -174.58(14)
C6 C1 C2 C7 -175.60(16)
N1 C1 C2 C7 6.7(2)
C1 C2 C3 C4 -1.0(2)
C7 C2 C3 C4 177.70(17)
C2 C3 C4 C5 -1.1(3)
C3 C4 C5 C6 1.3(3)
C4 C5 C6 C1 0.7(2)
C4 C5 C6 C8 -179.19(17)
C2 C1 C6 C5 -2.9(2)
N1 C1 C6 C5 174.76(14)
C2 C1 C6 C8 177.00(16)
N1 C1 C6 C8 -5.3(2)
N1 C10 C11 C12 19.4(3)
C9 C10 C11 C12 -157.68(17)
C10 C11 C12 N2 -16.4(3)
C10 C11 C12 C13 160.99(17)
C19 C14 C15 C16 1.2(2)
N2 C14 C15 C16 -178.87(14)
C19 C14 C15 C20 -178.70(16)
N2 C14 C15 C20 1.2(2)
C14 C15 C16 C17 0.0(3)
C20 C15 C16 C17 179.89(18)
C15 C16 C17 C18 -0.8(3)
C16 C17 C18 C19 0.5(3)
C17 C18 C19 C14 0.7(3)
C17 C18 C19 C21 -179.15(17)
C15 C14 C19 C18 -1.5(2)
N2 C14 C19 C18 178.57(14)
C15 C14 C19 C21 178.30(15)
N2 C14 C19 C21 -1.6(2)
C26 C22 C23 C24 -1.06(19)
Cr1 C22 C23 C24 61.85(11)
C26 C22 C23 Cr1 -62.92(11)
C22 C23 C24 C25 0.91(19)
Cr1 C23 C24 C25 64.76(11)
C22 C23 C24 Cr1 -63.86(12)
C23 C24 C25 C26 -0.40(18)
Cr1 C24 C25 C26 65.60(11)
C23 C24 C25 Cr1 -66.00(12)
C24 C25 C26 C22 -0.26(18)
Cr1 C25 C26 C22 63.64(11)
C24 C25 C26 Cr1 -63.90(11)
C23 C22 C26 C25 0.81(18)
Cr1 C22 C26 C25 -61.95(11)
C23 C22 C26 Cr1 62.77(11)
Cr1 C27 C28 C33 -89.13(18)
Cr1 C27 C28 C29 90.15(18)
C33 C28 C29 C30 -0.2(3)
C27 C28 C29 C30 -179.48(17)
C28 C29 C30 C31 0.6(3)
C29 C30 C31 C32 -0.3(3)
C30 C31 C32 C33 -0.5(3)
C31 C32 C33 C28 1.0(3)
C29 C28 C33 C32 -0.6(3)
C27 C28 C33 C32 178.69(16)
C11 C10 N1 C1 -169.74(16)
C9 C10 N1 C1 7.2(2)
C11 C10 N1 Cr1 13.6(2)
C9 C10 N1 Cr1 -169.39(13)
C2 C1 N1 C10 -89.47(18)
C6 C1 N1 C10 92.82(18)
C2 C1 N1 Cr1 87.17(16)
C6 C1 N1 Cr1 -90.54(15)
C11 C12 N2 C14 162.07(15)
C13 C12 N2 C14 -15.2(2)
C11 C12 N2 Cr1 -18.9(2)
C13 C12 N2 Cr1 163.79(12)
C19 C14 N2 C12 102.50(17)
C15 C14 N2 C12 -77.40(18)
C19 C14 N2 Cr1 -76.45(17)
C15 C14 N2 Cr1 103.64(15)
C12 N2 Cr1 N1 36.08(12)
C14 N2 Cr1 N1 -145.00(12)
C12 N2 Cr1 C27 -58.81(12)
C14 N2 Cr1 C27 120.11(12)
C12 N2 Cr1 C24 -153.31(11)
C14 N2 Cr1 C24 25.61(14)
C12 N2 Cr1 C25 -159.88(13)
C14 N2 Cr1 C25 19.04(19)
C12 N2 Cr1 C23 176.42(12)
C14 N2 Cr1 C23 -4.66(13)
C12 N2 Cr1 C26 133.33(12)
C14 N2 Cr1 C26 -47.75(16)
C12 N2 Cr1 C22 142.59(12)
C14 N2 Cr1 C22 -38.49(13)
C10 N1 Cr1 N2 -33.78(13)
C1 N1 Cr1 N2 149.68(12)
C10 N1 Cr1 C27 59.36(13)
C1 N1 Cr1 C27 -117.18(12)
C10 N1 Cr1 C24 164.83(14)
C1 N1 Cr1 C24 -11.7(2)
C10 N1 Cr1 C25 154.51(12)
C1 N1 Cr1 C25 -22.02(14)
C10 N1 Cr1 C23 -131.49(13)
C1 N1 Cr1 C23 51.97(16)
C10 N1 Cr1 C26 -176.52(13)
C1 N1 Cr1 C26 6.95(13)
C10 N1 Cr1 C22 -142.22(13)
C1 N1 Cr1 C22 41.24(13)
C28 C27 Cr1 N2 -139.04(13)
C28 C27 Cr1 N1 131.10(13)
C28 C27 Cr1 C24 -22.61(14)
C28 C27 Cr1 C25 13.65(14)
C28 C27 Cr1 C23 -40.50(16)
C28 C27 Cr1 C26 32.15(16)
C28 C27 Cr1 C22 -3.4(2)
C23 C24 Cr1 N2 -59.36(12)
C25 C24 Cr1 N2 -174.81(10)
C23 C24 Cr1 N1 99.81(16)
C25 C24 Cr1 N1 -15.6(2)
C23 C24 Cr1 C27 -154.19(11)
C25 C24 Cr1 C27 90.36(11)
C23 C24 Cr1 C25 115.46(15)
C25 C24 Cr1 C23 -115.46(15)
C23 C24 Cr1 C26 78.11(11)
C25 C24 Cr1 C26 -37.35(10)
C23 C24 Cr1 C22 36.73(11)
C25 C24 Cr1 C22 -78.73(11)
C26 C25 Cr1 N2 -105.86(15)
C24 C25 Cr1 N2 10.00(19)
C26 C25 Cr1 N1 56.15(12)
C24 C25 Cr1 N1 172.01(10)
C26 C25 Cr1 C27 152.87(11)
C24 C25 Cr1 C27 -91.27(11)
C26 C25 Cr1 C24 -115.86(15)
C26 C25 Cr1 C23 -78.19(12)
C24 C25 Cr1 C23 37.67(11)
C24 C25 Cr1 C26 115.86(15)
C26 C25 Cr1 C22 -36.89(10)
C24 C25 Cr1 C22 78.97(12)
C24 C23 Cr1 N2 129.17(11)
C22 C23 Cr1 N2 -113.69(11)
C24 C23 Cr1 N1 -135.16(11)
C22 C23 Cr1 N1 -18.02(16)
C24 C23 Cr1 C27 31.73(13)
C22 C23 Cr1 C27 148.87(11)
C22 C23 Cr1 C24 117.14(16)
C24 C23 Cr1 C25 -38.24(11)
C22 C23 Cr1 C25 78.90(12)
C24 C23 Cr1 C26 -79.83(12)
C22 C23 Cr1 C26 37.31(11)
C24 C23 Cr1 C22 -117.14(16)
C25 C26 Cr1 N2 132.38(11)
C22 C26 Cr1 N2 15.31(15)
C25 C26 Cr1 N1 -132.11(11)
C22 C26 Cr1 N1 110.82(11)
C25 C26 Cr1 C27 -33.06(13)
C22 C26 Cr1 C27 -150.13(11)
C25 C26 Cr1 C24 38.08(11)
C22 C26 Cr1 C24 -78.98(12)
C22 C26 Cr1 C25 -117.06(15)
C25 C26 Cr1 C23 79.85(12)
C22 C26 Cr1 C23 -37.21(11)
C25 C26 Cr1 C22 117.06(15)
C23 C22 Cr1 N2 73.32(12)
C26 C22 Cr1 N2 -170.29(10)
C23 C22 Cr1 N1 168.10(11)
C26 C22 Cr1 N1 -75.51(11)
C23 C22 Cr1 C27 -59.47(19)
C26 C22 Cr1 C27 56.93(18)
C23 C22 Cr1 C24 -37.08(11)
C26 C22 Cr1 C24 79.32(11)
C23 C22 Cr1 C25 -79.42(12)
C26 C22 Cr1 C25 36.98(10)
C26 C22 Cr1 C23 116.39(16)
C23 C22 Cr1 C26 -116.39(16)
